data_4108592
loop_
_publ_author_name
'Tamara D. Hamilton'
'Giannis S. Papaefstathiou'
'Tomislav Fri\<s\<ci\'c'
'Dejan-Kre\<simir Bu\<car'
'Leonard R. MacGillivray'

_publ_section_title
;
 Onion-Shell Metal-Organic Polyhedra (MOPs): A General Approach to
 Decorate the Exteriors of MOPs using Principles of Supramolecular
 Chemistry
;
_journal_name_full 'Journal of the American Chemical Society'
_journal_page_first 14366
_journal_page_last 14367
_journal_paper_doi 10.1021/ja804863u
_journal_volume 130
_journal_year 2008
_chemical_absolute_configuration syn
_chemical_formula_moiety
;
(C204 H210 Cu6 N24 O24 S6) 11(C2 H3 N1) 6(Cl1 O4) 3.5(O1) 3(C4 H10 O)
;
_chemical_formula_sum 'C238 H273 Cl6 Cu6 N35 O54.5 S6'
_chemical_formula_weight 5282.21
_chemical_name_common 3
_space_group_IT_number 155
_symmetry_cell_setting trigonal
_symmetry_space_group_name_Hall 'R 3 2"'
_symmetry_space_group_name_H-M 'R 3 2 :H'
_atom_sites_solution_hydrogens geom
_atom_sites_solution_primary direct
_atom_sites_solution_secondary difmap
_audit_creation_method SHELXL-97
_cell_angle_alpha 90.00
_cell_angle_beta 90.00
_cell_angle_gamma 120.00
_cell_formula_units_Z 6
_cell_length_a 32.104(5)
_cell_length_b 32.104(5)
_cell_length_c 46.061(9)
_cell_measurement_temperature 173(2)
_cell_volume 41113(12)
_computing_structure_refinement 'SHELXL-97 (Sheldrick, 1997)'
_diffrn_ambient_temperature 173(2)
_diffrn_measured_fraction_theta_full 0.968
_diffrn_measured_fraction_theta_max 0.968
_diffrn_radiation_monochromator graphite
_diffrn_radiation_source 'fine-focus sealed tube'
_diffrn_radiation_type MoK\a
_diffrn_radiation_wavelength 0.71070
_diffrn_reflns_av_R_equivalents 0.0736
_diffrn_reflns_av_sigmaI/netI 0.1050
_diffrn_reflns_limit_h_max 32
_diffrn_reflns_limit_h_min -37
_diffrn_reflns_limit_k_max 37
_diffrn_reflns_limit_k_min -29
_diffrn_reflns_limit_l_max 49
_diffrn_reflns_limit_l_min -31
_diffrn_reflns_number 43177
_diffrn_reflns_theta_full 24.76
_diffrn_reflns_theta_max 24.76
_diffrn_reflns_theta_min 1.53
_exptl_absorpt_coefficient_mu 0.638
_exptl_absorpt_correction_T_max 0.8777
_exptl_absorpt_correction_T_min 0.7936
_exptl_absorpt_correction_type multi-scan
_exptl_absorpt_process_details 'Scalepack (Otwinowiski & Minor, 1997)'
_exptl_crystal_colour green
_exptl_crystal_density_diffrn 1.280
_exptl_crystal_description prism
_exptl_crystal_F_000 16524
_exptl_crystal_size_max 0.38
_exptl_crystal_size_mid 0.36
_exptl_crystal_size_min 0.21
_refine_diff_density_max 0.940
_refine_diff_density_min -0.685
_refine_diff_density_rms 0.113
_refine_ls_abs_structure_details 'Flack H D (1983), Acta Cryst. A39, 876-881'
_refine_ls_abs_structure_Flack 0.12(3)
_refine_ls_extinction_method none
_refine_ls_goodness_of_fit_ref 1.120
_refine_ls_hydrogen_treatment constr
_refine_ls_matrix_type full
_refine_ls_number_parameters 1004
_refine_ls_number_reflns 15082
_refine_ls_number_restraints 210
_refine_ls_restrained_S_all 1.158
_refine_ls_R_factor_all 0.1589
_refine_ls_R_factor_gt 0.1181
_refine_ls_shift/su_max 0.002
_refine_ls_shift/su_mean 0.000
_refine_ls_structure_factor_coef Fsqd
_refine_ls_weighting_details 'calc w=1/[\s^2^(Fo^2^)+(0.1157P)^2^+508.5868P] where P=(Fo^2^+2Fc^2^)/3'
_refine_ls_weighting_scheme calc
_refine_ls_wR_factor_gt 0.2549
_refine_ls_wR_factor_ref 0.2769
_reflns_number_gt 11038
_reflns_number_total 15082
_reflns_threshold_expression >2sigma(I)
_cod_data_source_file ja804863u_si_001_2.cif
_cod_data_source_block 3
_cod_depositor_comments
;
 Replacing the _cod_related_optimal_structure data name with the shorter
 version (_cod_related_optimal_struct) that is formally defined in the
 'cif_cod' dictionary.

 Antanas Vaitkus,
 2018-11-16

 Removed the _cod_suboptimal_structure data item in preparation for
 its deprecation. The fact that the structure is a suboptimal one
 should be derived from the presence of the _cod_related_optimal_struct
 data item.

 Antanas Vaitkus,
 2019-05-21
;
_cod_original_sg_symbol_H-M 'R 32'
_cod_original_formula_sum 'C238 H273 Cl6 Cu6 N35 O54.50 S6'
_cod_related_optimal_struct 4108627
_cod_database_code 4108592

loop_
_symmetry_equiv_pos_as_xyz
'x, y, z'
'-y, x-y, z'
'-x+y, -x, z'
'y, x, -z'
'-x, -x+y, -z'
'x-y, -y, -z'
'x+2/3, y+1/3, z+1/3'
'-y+2/3, x-y+1/3, z+1/3'
'-x+y+2/3, -x+1/3, z+1/3'
'y+2/3, x+1/3, -z+1/3'
'-x+2/3, -x+y+1/3, -z+1/3'
'x-y+2/3, -y+1/3, -z+1/3'
'x+1/3, y+2/3, z+2/3'
'-y+1/3, x-y+2/3, z+2/3'
'-x+y+1/3, -x+2/3, z+2/3'
'y+1/3, x+2/3, -z+2/3'
'-x+1/3, -x+y+2/3, -z+2/3'
'x-y+1/3, -y+2/3, -z+2/3'

loop_
_atom_site_label
_atom_site_type_symbol
_atom_site_fract_x
_atom_site_fract_y
_atom_site_fract_z
_atom_site_U_iso_or_equiv
_atom_site_adp_type
_atom_site_occupancy
_atom_site_symmetry_multiplicity
_atom_site_calc_flag
_atom_site_refinement_flags
_atom_site_disorder_assembly
_atom_site_disorder_group
Cu1 Cu 0.46401(5) 0.20539(6) 0.00713(3) 0.0473(5) Uani 1 1 d . . .
Cu2 Cu 0.58805(4) 0.12837(4) 0.15737(3) 0.0309(3) Uani 1 1 d . . .
Cl1 Cl 0.6667 0.3333 0.1359(2) 0.100(3) Uani 1 3 d SD . .
O9 O 0.6667 0.3333 0.1670(2) 0.058(4) Uani 1 3 d SD . .
O11 O 0.6534(3) 0.3675(3) 0.12517(19) 0.062(2) Uani 1 1 d D . .
Cl2 Cl 0.6667 0.3333 0.2309(7) 0.28(2) Uani 0.50 3 d SPD . .
O10 O 0.6394(10) 0.2914(6) 0.2145(6) 0.139(3) Uani 0.50 1 d PD . .
O12 O 0.6667 0.3333 0.2609(7) 0.139(3) Uani 0.50 3 d SPD . .
Cl3 Cl 0.3333 0.1065(4) 0.1667 0.048(3) Uani 0.50 2 d SPD . .
S1 S 0.40037(19) 0.08717(16) -0.01195(11) 0.0923(14) Uani 1 1 d . . .
S2 S 0.62336(11) 0.04246(10) 0.16691(8) 0.0493(8) Uani 1 1 d . . .
O1 O 0.4149(4) 0.1347(3) -0.0120(3) 0.091(4) Uani 1 1 d . . .
O2 O 0.3889(5) 0.0727(4) 0.0146(3) 0.154(8) Uani 1 1 d . . .
O3 O 0.4356(5) 0.0780(5) -0.0289(3) 0.117(4) Uani 1 1 d . . .
O4 O 0.2915(9) 0.1017(9) -0.0491(7) 0.235(11) Uani 1 1 d . . .
O5 O 0.6085(2) 0.0781(2) 0.17526(16) 0.0403(19) Uani 1 1 d . . .
O6 O 0.6652(3) 0.0636(3) 0.1477(2) 0.068(3) Uani 1 1 d . . .
O7 O 0.5845(3) -0.0010(3) 0.1566(2) 0.077(3) Uani 1 1 d . . .
O14B O 0.3438(8) 0.0860(6) 0.1419(3) 0.174(9) Uani 0.50 1 d PD A 4
O15B O 0.2919(4) 0.1111(6) 0.1603(6) 0.174(9) Uani 0.50 1 d PD A 4
Cl3A Cl 0.3251(5) 0.1056(6) 0.1581(3) 0.048(3) Uani 0.25 1 d PD . 5
O14A O 0.2971(6) 0.1133(7) 0.1795(5) 0.174(9) Uani 0.50 1 d PD . 5
O15A O 0.3333 0.0674(5) 0.1667 0.174(9) Uani 0.50 2 d SPD . 5
O16A O 0.2992(13) 0.0925(11) 0.1309(5) 0.174(9) Uani 0.25 1 d PD A 5
N1 N 0.4648(3) 0.1969(3) 0.0507(2) 0.045(3) Uani 1 1 d . . .
N2 N 0.5280(3) 0.3445(3) 0.16165(17) 0.0235(18) Uani 1 1 d U . .
N3 N 0.5173(3) 0.0764(3) 0.1531(2) 0.037(2) Uani 1 1 d . . .
N4 N 0.5719(3) 0.1487(3) 0.19485(19) 0.039(2) Uani 1 1 d . . .
N5 N 0.5294(3) 0.4010(3) 0.11476(18) 0.030(2) Uani 1 1 d . . .
N6 N 0.5203(5) 0.1909(6) 0.0048(2) 0.068(4) Uani 1 1 d . . .
N7 N 0.4090(4) 0.2209(4) 0.0088(2) 0.049(3) Uani 1 1 d . . .
N8 N 0.4829(4) 0.2425(4) -0.03117(19) 0.051(3) Uani 1 1 d . . .
N9 N 0.4160(7) 0.2584(6) 0.0863(3) 0.092(5) Uani 1 1 d . . .
N13 N 0.3333 -0.1120(11) 0.1667 0.185(8) Uani 0.67 2 d SPD . .
C1 C 0.5025(4) 0.2219(4) 0.0676(3) 0.044(3) Uani 1 1 d . . .
H1 H 0.5293 0.2489 0.0590 0.052 Uiso 1 1 calc R . .
C2 C 0.5070(4) 0.2134(3) 0.0956(2) 0.029(2) Uani 1 1 d U . .
H2 H 0.5368 0.2313 0.1054 0.035 Uiso 1 1 calc R . .
C3 C 0.4668(4) 0.1776(4) 0.1097(3) 0.043(3) Uani 1 1 d . . .
C4 C 0.4248(4) 0.1518(4) 0.0926(3) 0.052(4) Uani 1 1 d . . .
H4 H 0.3962 0.1274 0.1014 0.062 Uiso 1 1 calc R . .
C5 C 0.4243(5) 0.1615(5) 0.0630(3) 0.053(4) Uani 1 1 d . . .
H5 H 0.3960 0.1435 0.0518 0.064 Uiso 1 1 calc R . .
C6 C 0.5591(4) 0.3317(4) 0.1685(2) 0.029(2) Uani 1 1 d . . .
H6 H 0.5912 0.3567 0.1719 0.035 Uiso 1 1 calc R . .
C7 C 0.5501(4) 0.2848(4) 0.1715(2) 0.028(2) Uani 1 1 d U . .
H7 H 0.5741 0.2788 0.1790 0.033 Uiso 1 1 calc R . .
C8 C 0.5074(4) 0.2484(4) 0.1637(2) 0.025(2) Uani 1 1 d . . .
C9 C 0.4712(4) 0.2586(4) 0.1543(3) 0.053(4) Uani 1 1 d U . .
H9 H 0.4405 0.2337 0.1482 0.063 Uiso 1 1 calc R . .
C10 C 0.4832(4) 0.3097(4) 0.1545(2) 0.045(3) Uani 1 1 d . . .
H10 H 0.4594 0.3178 0.1496 0.054 Uiso 1 1 calc R . .
C11 C 0.4665(4) 0.1607(4) 0.1395(2) 0.036(3) Uani 1 1 d U . .
H11 H 0.4333 0.1353 0.1450 0.044 Uiso 1 1 calc R . .
C12 C 0.4916(3) 0.1945(3) 0.1654(2) 0.028(3) Uani 1 1 d . . .
H12 H 0.4708 0.1805 0.1830 0.034 Uiso 1 1 calc R . .
C13 C 0.5035(4) 0.1405(4) 0.1431(2) 0.034(3) Uani 1 1 d U . .
H13 H 0.5239 0.1487 0.1253 0.040 Uiso 1 1 calc R . .
C14 C 0.5303(4) 0.1823(4) 0.1664(2) 0.026(2) Uani 1 1 d . . .
H14 H 0.5595 0.2090 0.1570 0.031 Uiso 1 1 calc R . .
C15 C 0.4841(3) 0.0897(3) 0.1499(2) 0.028(2) Uani 1 1 d U . .
C16 C 0.4355(5) 0.0556(4) 0.1487(4) 0.067(4) Uani 1 1 d . . .
H16 H 0.4124 0.0651 0.1447 0.080 Uiso 1 1 calc R . .
C17 C 0.4212(5) 0.0080(5) 0.1533(5) 0.097(7) Uani 1 1 d . . .
H17 H 0.3879 -0.0147 0.1549 0.116 Uiso 1 1 calc R . .
C18 C 0.4514(6) -0.0062(5) 0.1556(4) 0.083(5) Uani 1 1 d U . .
H18 H 0.4407 -0.0396 0.1559 0.100 Uiso 1 1 calc R . .
C19 C 0.5047(4) 0.0302(4) 0.1578(4) 0.075(5) Uani 1 1 d . . .
H19 H 0.5278 0.0209 0.1623 0.090 Uiso 1 1 calc R . .
C20 C 0.5459(4) 0.1706(4) 0.1956(3) 0.041(3) Uani 1 1 d . . .
C21 C 0.5345(5) 0.1838(5) 0.2218(3) 0.061(4) Uani 1 1 d . . .
H21 H 0.5174 0.2009 0.2221 0.073 Uiso 1 1 calc R . .
C22 C 0.5481(6) 0.1722(7) 0.2468(3) 0.083(5) Uani 1 1 d . . .
H22 H 0.5389 0.1797 0.2648 0.100 Uiso 1 1 calc R . .
C23 C 0.5745(6) 0.1499(6) 0.2470(3) 0.072(4) Uani 1 1 d U . .
H23 H 0.5831 0.1410 0.2647 0.087 Uiso 1 1 calc R . .
C24 C 0.5885(5) 0.1406(5) 0.2206(3) 0.059(4) Uani 1 1 d . . .
H24 H 0.6100 0.1285 0.2201 0.071 Uiso 1 1 calc R . .
C25 C 0.5538(4) 0.3839(3) 0.0994(2) 0.032(3) Uani 1 1 d . . .
H25 H 0.5783 0.3805 0.1087 0.039 Uiso 1 1 calc R . .
C26 C 0.5437(4) 0.3713(4) 0.0701(2) 0.038(3) Uani 1 1 d . . .
H26 H 0.5623 0.3609 0.0596 0.046 Uiso 1 1 calc R . .
C27 C 0.5063(3) 0.3739(3) 0.0562(2) 0.022(2) Uani 1 1 d U . .
C28 C 0.4831(4) 0.3932(4) 0.0727(3) 0.039(3) Uani 1 1 d . . .
H28 H 0.4581 0.3969 0.0644 0.047 Uiso 1 1 calc R . .
C29 C 0.4966(4) 0.4063(4) 0.1004(2) 0.028(2) Uani 1 1 d U . .
H29 H 0.4812 0.4206 0.1105 0.034 Uiso 1 1 calc R . .
C30 C 0.5652(5) 0.2237(5) -0.0083(3) 0.045(3) Uani 1 1 d . . .
H30 H 0.5699 0.2527 -0.0168 0.054 Uiso 1 1 calc R . .
C31 C 0.6142(5) 0.4009(5) -0.0083(3) 0.063(4) Uani 1 1 d . . .
H31 H 0.6070 0.3702 -0.0153 0.076 Uiso 1 1 calc R . .
C32 C 0.5756(4) 0.4068(4) 0.0017(2) 0.039(3) Uani 1 1 d . . .
C33 C 0.5923(4) 0.4532(4) 0.0138(2) 0.037(3) Uani 1 1 d . . .
H33 H 0.5693 0.4605 0.0215 0.044 Uiso 1 1 calc R . .
C34 C 0.5138(5) 0.1515(4) 0.0149(2) 0.039(3) Uani 1 1 d . . .
H34 H 0.4837 0.1301 0.0236 0.046 Uiso 1 1 calc R . .
C35 C 0.4891(4) 0.3545(4) 0.0262(2) 0.039(3) Uani 1 1 d . . .
H35 H 0.4621 0.3598 0.0205 0.046 Uiso 1 1 calc R . .
C36 C 0.5259(5) 0.3685(4) -0.0001(2) 0.039(3) Uani 1 1 d . . .
H36 H 0.5112 0.3752 -0.0173 0.047 Uiso 1 1 calc R . .
C37 C 0.4742(4) 0.3026(4) 0.0224(3) 0.036(3) Uani 1 1 d . . .
H37 H 0.4840 0.2918 0.0402 0.043 Uiso 1 1 calc R . .
C38 C 0.5133(4) 0.3135(4) -0.0023(3) 0.042(3) Uani 1 1 d . . .
H38 H 0.5404 0.3103 0.0060 0.051 Uiso 1 1 calc R . .
C39 C 0.4197(5) 0.2652(6) 0.0161(3) 0.063(4) Uani 1 1 d . . .
C40 C 0.3843(5) 0.2776(5) 0.0172(3) 0.056(4) Uani 1 1 d . . .
H40 H 0.3928 0.3102 0.0204 0.067 Uiso 1 1 calc R . .
C41 C 0.3387(5) 0.2445(6) 0.0140(4) 0.083(5) Uani 1 1 d . . .
H41 H 0.3140 0.2524 0.0162 0.100 Uiso 1 1 calc R . .
C42 C 0.3276(5) 0.1979(5) 0.0072(4) 0.070(5) Uani 1 1 d . . .
H42 H 0.2955 0.1733 0.0035 0.084 Uiso 1 1 calc R . .
C43 C 0.3626(5) 0.1900(5) 0.0062(3) 0.070(5) Uani 1 1 d . . .
H43 H 0.3542 0.1574 0.0033 0.084 Uiso 1 1 calc R . .
C44 C 0.5006(5) 0.2908(5) -0.0306(3) 0.048(3) Uani 1 1 d . . .
C45 C 0.5107(5) 0.3162(6) -0.0562(3) 0.065(4) Uani 1 1 d . . .
H45 H 0.5217 0.3497 -0.0563 0.078 Uiso 1 1 calc R . .
C46 C 0.5040(6) 0.2899(7) -0.0829(3) 0.084(5) Uani 1 1 d . . .
H46 H 0.5116 0.3062 -0.1010 0.101 Uiso 1 1 calc R . .
C47 C 0.4870(8) 0.2422(8) -0.0817(3) 0.100(7) Uani 1 1 d . . .
H47 H 0.4843 0.2245 -0.0989 0.120 Uiso 1 1 calc R . .
C48 C 0.4731(6) 0.2191(6) -0.0544(3) 0.079(5) Uani 1 1 d . . .
H48 H 0.4560 0.1850 -0.0537 0.094 Uiso 1 1 calc R . .
C49 C 0.3484(7) 0.0535(6) -0.0305(3) 0.113(7) Uani 1 1 d D . .
H49A H 0.3445 0.0210 -0.0323 0.136 Uiso 1 1 calc R . .
H49B H 0.3222 0.0501 -0.0176 0.136 Uiso 1 1 calc R . .
C50 C 0.3380(6) 0.0657(6) -0.0592(3) 0.108(8) Uani 1 1 d D . .
C51 C 0.3859(7) 0.1050(9) -0.0788(4) 0.177(11) Uani 1 1 d DU . .
H51A H 0.3934 0.1384 -0.0748 0.212 Uiso 1 1 calc R . .
H51B H 0.4144 0.1022 -0.0740 0.212 Uiso 1 1 calc R . .
C52 C 0.3724(8) 0.0927(9) -0.1105(4) 0.224(19) Uani 1 1 d D . .
H52A H 0.3926 0.0813 -0.1198 0.269 Uiso 1 1 calc R . .
H52B H 0.3757 0.1208 -0.1214 0.269 Uiso 1 1 calc R . .
C53 C 0.3194(7) 0.0523(8) -0.1089(5) 0.196(13) Uani 1 1 d DU . .
H53 H 0.3066 0.0328 -0.1271 0.235 Uiso 1 1 calc R . .
C54 C 0.2887(11) 0.0725(13) -0.0967(6) 0.201(16) Uani 1 1 d D . .
H54A H 0.2543 0.0475 -0.0958 0.242 Uiso 1 1 calc R . .
H54B H 0.2923 0.0999 -0.1084 0.242 Uiso 1 1 calc R . .
C55 C 0.3104(8) 0.0893(8) -0.0653(6) 0.21(2) Uani 1 1 d D . .
C56 C 0.3194(7) 0.0235(5) -0.0820(3) 0.101(7) Uani 1 1 d D . .
C57 C 0.3463(13) -0.0008(10) -0.0867(5) 0.24(2) Uani 1 1 d D . .
H57A H 0.3491 -0.0147 -0.0683 0.359 Uiso 1 1 calc R . .
H57B H 0.3785 0.0223 -0.0939 0.359 Uiso 1 1 calc R . .
H57C H 0.3296 -0.0265 -0.1010 0.359 Uiso 1 1 calc R . .
C58 C 0.2650(9) -0.0172(9) -0.0713(5) 0.212(17) Uani 1 1 d D . .
H58A H 0.2462 -0.0016 -0.0670 0.319 Uiso 1 1 calc R . .
H58B H 0.2674 -0.0334 -0.0539 0.319 Uiso 1 1 calc R . .
H58C H 0.2492 -0.0410 -0.0868 0.319 Uiso 1 1 calc R . .
O8 O 0.6594(5) 0.1005(5) 0.2443(4) 0.139(6) Uani 1 1 d . . .
C59 C 0.6458(5) 0.0302(7) 0.1999(3) 0.104(7) Uani 1 1 d D . .
H59A H 0.6507 0.0027 0.1960 0.124 Uiso 1 1 calc R . .
H59B H 0.6779 0.0584 0.2038 0.124 Uiso 1 1 calc R . .
C60 C 0.6174(5) 0.0194(5) 0.2270(3) 0.074(4) Uani 1 1 d D . .
C61 C 0.5590(5) 0.0002(6) 0.2249(4) 0.100(6) Uani 1 1 d D . .
H61A H 0.5531 0.0275 0.2225 0.120 Uiso 1 1 calc R . .
H61B H 0.5442 -0.0223 0.2084 0.120 Uiso 1 1 calc R . .
C62 C 0.5391(6) -0.0256(7) 0.2541(4) 0.126(9) Uani 1 1 d D . .
H62A H 0.5235 -0.0105 0.2650 0.151 Uiso 1 1 calc R . .
H62B H 0.5153 -0.0600 0.2511 0.151 Uiso 1 1 calc R . .
C63 C 0.5836(6) -0.0197(6) 0.2704(4) 0.117(8) Uani 1 1 d D . .
H63 H 0.5767 -0.0423 0.2870 0.140 Uiso 1 1 calc R . .
C64 C 0.6136(7) 0.0340(7) 0.2780(5) 0.162(12) Uani 1 1 d D . .
H64A H 0.6406 0.0402 0.2911 0.194 Uiso 1 1 calc R . .
H64B H 0.5936 0.0457 0.2872 0.194 Uiso 1 1 calc R . .
C65 C 0.6326(6) 0.0582(6) 0.2477(4) 0.090(5) Uani 1 1 d D . .
C66 C 0.6140(7) -0.0232(7) 0.2459(4) 0.118(8) Uani 1 1 d D . .
C67 C 0.5924(9) -0.0705(6) 0.2325(5) 0.170(13) Uani 1 1 d D . .
H67A H 0.6138 -0.0705 0.2174 0.254 Uiso 1 1 calc R . .
H67B H 0.5614 -0.0783 0.2239 0.254 Uiso 1 1 calc R . .
H67C H 0.5873 -0.0945 0.2473 0.254 Uiso 1 1 calc R . .
C68 C 0.6697(8) -0.0049(8) 0.2559(4) 0.134(10) Uani 1 1 d D . .
H68A H 0.6825 0.0257 0.2664 0.201 Uiso 1 1 calc R . .
H68B H 0.6895 -0.0003 0.2387 0.201 Uiso 1 1 calc R . .
H68C H 0.6703 -0.0290 0.2686 0.201 Uiso 1 1 calc R . .
C69 C 0.3846(6) 0.2443(6) 0.1002(4) 0.080(5) Uani 1 1 d . . .
C70 C 0.3443(6) 0.2284(6) 0.1207(5) 0.116(7) Uani 1 1 d . . .
H70A H 0.3146 0.2196 0.1100 0.175 Uiso 1 1 calc R . .
H70B H 0.3510 0.2546 0.1343 0.175 Uiso 1 1 calc R . .
H70C H 0.3404 0.2005 0.1317 0.175 Uiso 1 1 calc R . .
N10 N 0.5615(9) 0.5430(8) 0.0416(6) 0.185(8) Uani 1 1 d D . .
C71 C 0.5791(7) 0.5299(7) 0.0611(5) 0.112(4) Uani 1 1 d D . .
C72 C 0.5959(7) 0.5123(7) 0.0820(4) 0.112(4) Uani 1 1 d D . .
H72A H 0.5868 0.5185 0.1012 0.167 Uiso 1 1 calc R . .
H72B H 0.6310 0.5281 0.0806 0.167 Uiso 1 1 calc R . .
H72C H 0.5820 0.4776 0.0793 0.167 Uiso 1 1 calc R . .
N11 N 0.4473(16) 0.2302(14) -0.1487(10) 0.185(8) Uani 0.50 1 d PD . .
C73 C 0.4458(13) 0.2563(13) -0.1660(8) 0.112(4) Uani 0.50 1 d PD . .
C74 C 0.4497(13) 0.2886(12) -0.1878(8) 0.112(4) Uani 0.50 1 d PD . .
H74A H 0.4188 0.2875 -0.1901 0.167 Uiso 0.50 1 calc PR . .
H74B H 0.4585 0.2797 -0.2062 0.167 Uiso 0.50 1 calc PR . .
H74C H 0.4745 0.3213 -0.1824 0.167 Uiso 0.50 1 calc PR . .
C77 C 0.3333 -0.1476(11) 0.1667 0.112(4) Uani 0.67 2 d SPD . .
C78 C 0.3333 -0.1923(11) 0.1667 0.112(4) Uani 0.67 2 d SPDU . .
H78A H 0.3626 -0.1879 0.1572 0.167 Uiso 0.33 1 calc PR . .
H78B H 0.3051 -0.2167 0.1561 0.167 Uiso 0.33 1 calc PR . .
H78C H 0.3323 -0.2030 0.1867 0.167 Uiso 0.33 1 calc PR . .
Cl4 Cl 0.5624(2) 0.0000 1.0000 0.098(2) Uani 1 2 d SD . 5
O16 O 0.5557(5) 0.0406(4) 1.0021(3) 0.139(3) Uani 1 1 d D . 5
O17 O 0.5894(5) 0.0037(5) 1.0241(2) 0.139(3) Uani 1 1 d D . 5
Cl5 Cl 0.6667 0.3333 -0.0436(4) 0.097(5) Uani 0.50 3 d SPD . 6
O18 O 0.6901(11) 0.3027(10) -0.0543(7) 0.139(3) Uani 0.50 1 d P B 6
O19 O 0.6667 0.3333 -0.0134(5) 0.139(3) Uani 0.50 3 d SPD C 6
Cl6 Cl 0.6667 0.3333 0.02899(15) 0.0189(16) Uani 0.50 3 d SPD . 7
O20 O 0.6667 0.3333 -0.0011(3) 0.139(3) Uani 0.50 3 d SPD D 7
O21 O 0.6180(12) 0.3192(10) 0.0386(7) 0.139(3) Uani 0.50 1 d P E 7
Cl7 Cl 0.6667 0.1515(6) 0.3333 0.116(7) Uani 0.33 2 d SPD . 7
O22 O 0.6306(8) 0.1086(7) 0.3477(7) 0.174(9) Uani 0.33 1 d PD F 7
O23 O 0.6886(10) 0.1886(8) 0.3556(4) 0.174(9) Uani 0.33 1 d PD G 7
O2W O 0.6667 0.2542(12) 0.8333 0.46(5) Uani 1 2 d S . .
C3E C 0.8238(12) 0.2051(14) 0.2622(8) 0.51(4) Uani 1 1 d D H 8
H3E1 H 0.8334 0.1829 0.2542 0.758 Uiso 1 1 calc R H 8
H3E2 H 0.8165 0.1983 0.2829 0.758 Uiso 1 1 calc R H 8
H3E3 H 0.8501 0.2383 0.2598 0.758 Uiso 1 1 calc R H 8
C4E C 0.7790(11) 0.1986(10) 0.2462(9) 0.51(4) Uani 1 1 d D H 8
H4E1 H 0.7821 0.1912 0.2257 0.606 Uiso 1 1 calc R H 8
H4E2 H 0.7510 0.1696 0.2543 0.606 Uiso 1 1 calc R H 8
O2E O 0.7669(8) 0.2368(8) 0.2460(5) 0.36(2) Uani 1 1 d DU H 8
C5E C 0.7164(8) 0.2238(12) 0.2444(9) 0.51(4) Uani 1 1 d D H 8
H5E1 H 0.6974 0.1909 0.2525 0.606 Uiso 1 1 calc R H 8
H5E2 H 0.7081 0.2217 0.2236 0.606 Uiso 1 1 calc R H 8
C6E C 0.6987(13) 0.2545(10) 0.2589(9) 0.51(4) Uani 1 1 d D H 8
H6E1 H 0.6647 0.2343 0.2641 0.758 Uiso 1 1 calc R H 8
H6E2 H 0.7024 0.2798 0.2455 0.758 Uiso 1 1 calc R H 8
H6E3 H 0.7175 0.2691 0.2765 0.758 Uiso 1 1 calc R H 8
N12 N 0.5446(15) 0.0426(13) 0.9243(12) 0.185(8) Uani 0.50 1 d PD I 9
C75 C 0.5543(13) 0.0836(12) 0.9277(8) 0.112(4) Uani 0.50 1 d PD I 9
C76 C 0.5594(14) 0.1274(11) 0.9173(8) 0.112(4) Uani 0.50 1 d PD I 9
H76A H 0.5305 0.1209 0.9064 0.167 Uiso 0.50 1 calc PR I 9
H76B H 0.5876 0.1432 0.9046 0.167 Uiso 0.50 1 calc PR I 9
H76C H 0.5635 0.1485 0.9338 0.167 Uiso 0.50 1 calc PR I 9
O1W O 0.5460(19) 0.167(2) 0.9169(9) 0.28(3) Uani 0.50 1 d PU J 10
N14 N 0.4966(19) 0.135(2) 0.3373(19) 0.185(8) Uani 0.33 1 d PD K 11
C79 C 0.5292(15) 0.1321(18) 0.3394(13) 0.112(4) Uani 0.33 1 d PD K 11
C80 C 0.5775(15) 0.1412(19) 0.3458(12) 0.112(4) Uani 0.33 1 d PD K 11
H80A H 0.5756 0.1120 0.3537 0.167 Uiso 0.33 1 calc PR K 11
H80B H 0.5926 0.1672 0.3602 0.167 Uiso 0.33 1 calc PR K 11
H80C H 0.5967 0.1506 0.3280 0.167 Uiso 0.33 1 calc PR K 11
O3W O 0.6667 0.3333 0.044(3) 0.38(3) Uani 0.50 3 d SPU L 12

loop_
_atom_site_aniso_label
_atom_site_aniso_U_11
_atom_site_aniso_U_22
_atom_site_aniso_U_33
_atom_site_aniso_U_23
_atom_site_aniso_U_13
_atom_site_aniso_U_12
Cu1 0.0456(10) 0.0402(9) 0.0603(10) -0.0137(7) -0.0299(8) 0.0247(8)
Cu2 0.0242(7) 0.0185(7) 0.0472(8) 0.0039(6) 0.0000(6) 0.0086(6)
Cl1 0.058(3) 0.058(3) 0.183(9) 0.000 0.000 0.0288(14)
O9 0.078(7) 0.078(7) 0.019(7) 0.000 0.000 0.039(3)
O11 0.053(5) 0.041(5) 0.088(6) 0.017(4) -0.010(4) 0.020(4)
Cl2 0.29(3) 0.29(3) 0.25(4) 0.000 0.000 0.145(16)
O10 0.156(8) 0.081(5) 0.177(8) -0.038(5) -0.077(7) 0.058(5)
O12 0.156(8) 0.081(5) 0.177(8) -0.038(5) -0.077(7) 0.058(5)
Cl3 0.012(5) 0.043(3) 0.078(10) -0.007(3) -0.014(5) 0.006(2)
S1 0.094(3) 0.072(3) 0.101(3) -0.025(2) -0.044(3) 0.034(3)
S2 0.0423(17) 0.0333(16) 0.082(2) 0.0185(15) 0.0064(16) 0.0265(14)
O1 0.094(8) 0.033(5) 0.153(10) -0.055(6) -0.059(8) 0.037(5)
O2 0.145(12) 0.054(7) 0.135(11) -0.045(7) 0.117(10) -0.047(7)
O3 0.114(10) 0.113(10) 0.160(11) -0.038(8) -0.046(9) 0.085(9)
O4 0.22(2) 0.21(2) 0.34(3) -0.06(2) -0.06(2) 0.16(2)
O5 0.035(4) 0.018(4) 0.059(5) 0.019(3) -0.005(3) 0.007(3)
O6 0.090(7) 0.049(5) 0.080(6) 0.056(5) 0.044(5) 0.046(5)
O7 0.065(6) 0.020(4) 0.151(9) -0.010(5) -0.005(6) 0.024(4)
O14B 0.093(8) 0.070(7) 0.33(3) -0.014(11) 0.102(12) 0.019(7)
O15B 0.093(8) 0.070(7) 0.33(3) -0.014(11) 0.102(12) 0.019(7)
Cl3A 0.012(5) 0.043(3) 0.078(10) -0.007(3) -0.014(5) 0.006(2)
O14A 0.093(8) 0.070(7) 0.33(3) -0.014(11) 0.102(12) 0.019(7)
O15A 0.093(8) 0.070(7) 0.33(3) -0.014(11) 0.102(12) 0.019(7)
O16A 0.093(8) 0.070(7) 0.33(3) -0.014(11) 0.102(12) 0.019(7)
N1 0.021(5) 0.018(5) 0.088(7) -0.001(5) -0.006(5) 0.002(4)
N2 0.019(3) 0.023(3) 0.035(4) -0.001(3) 0.000(3) 0.016(3)
N3 0.026(5) 0.015(4) 0.058(6) 0.023(4) 0.002(4) 0.002(4)
N4 0.018(4) 0.029(5) 0.058(6) 0.027(4) 0.011(4) 0.004(4)
N5 0.043(5) 0.014(4) 0.037(5) 0.003(4) 0.009(4) 0.017(4)
N6 0.095(10) 0.126(12) 0.046(6) -0.040(7) -0.039(7) 0.103(10)
N7 0.055(7) 0.034(6) 0.064(7) -0.007(5) -0.019(5) 0.026(5)
N8 0.065(7) 0.051(7) 0.033(5) -0.014(5) -0.019(5) 0.025(6)
N9 0.135(14) 0.137(13) 0.057(8) 0.004(8) -0.002(8) 0.107(12)
N13 0.150(14) 0.121(9) 0.29(2) -0.035(7) -0.071(14) 0.075(7)
C1 0.025(6) 0.018(6) 0.078(9) -0.007(6) -0.031(6) 0.003(5)
C2 0.016(5) 0.010(5) 0.058(7) 0.009(5) 0.000(5) 0.004(4)
C3 0.025(6) 0.031(6) 0.074(8) -0.008(6) -0.012(6) 0.015(5)
C4 0.023(6) 0.028(6) 0.106(12) 0.000(7) -0.008(7) 0.014(5)
C5 0.059(9) 0.041(7) 0.067(9) -0.010(6) -0.021(7) 0.030(7)
C6 0.021(5) 0.020(5) 0.049(6) 0.010(4) 0.009(5) 0.012(4)
C7 0.022(4) 0.035(4) 0.035(4) -0.008(3) 0.008(3) 0.021(3)
C8 0.028(6) 0.038(6) 0.021(5) 0.012(4) 0.010(4) 0.025(5)
C9 0.033(7) 0.026(6) 0.062(8) 0.024(6) 0.010(6) -0.014(6)
C10 0.019(6) 0.054(8) 0.058(8) 0.041(6) 0.013(5) 0.014(6)
C11 0.025(5) 0.044(6) 0.060(7) 0.024(6) 0.015(5) 0.031(5)
C12 0.019(5) 0.007(5) 0.059(7) 0.004(5) 0.025(5) 0.007(4)
C13 0.028(4) 0.037(5) 0.039(4) 0.000(4) 0.008(4) 0.018(4)
C14 0.022(5) 0.018(5) 0.025(5) -0.002(4) -0.008(4) 0.001(4)
C15 0.008(4) 0.014(5) 0.059(7) 0.008(5) 0.008(4) 0.003(4)
C16 0.045(8) 0.021(6) 0.140(13) -0.003(7) -0.014(8) 0.020(6)
C17 0.039(8) 0.041(9) 0.20(2) 0.060(11) -0.012(10) 0.014(7)
C18 0.069(10) 0.030(7) 0.123(12) 0.020(8) 0.017(9) 0.004(7)
C19 0.019(6) 0.031(7) 0.163(15) 0.030(8) -0.016(7) 0.004(6)
C20 0.040(7) 0.029(6) 0.055(7) 0.021(5) 0.035(6) 0.018(5)
C21 0.081(10) 0.067(9) 0.054(9) 0.012(7) 0.009(8) 0.051(8)
C22 0.099(13) 0.144(16) 0.042(8) 0.024(9) 0.018(8) 0.088(13)
C23 0.080(6) 0.073(6) 0.063(6) 0.005(4) -0.001(4) 0.038(4)
C24 0.050(8) 0.062(9) 0.055(8) 0.024(7) 0.005(7) 0.020(7)
C25 0.028(6) 0.022(6) 0.050(7) 0.013(5) -0.007(5) 0.014(5)
C26 0.042(7) 0.044(7) 0.032(6) -0.003(5) 0.001(5) 0.024(6)
C27 0.022(4) 0.020(4) 0.028(4) 0.008(3) -0.006(3) 0.013(3)
C28 0.032(6) 0.039(7) 0.058(8) 0.014(6) -0.004(6) 0.026(5)
C29 0.028(4) 0.024(4) 0.043(5) 0.002(3) 0.004(3) 0.022(3)
C30 0.055(8) 0.049(8) 0.039(7) 0.001(6) 0.001(6) 0.032(7)
C31 0.053(9) 0.052(9) 0.075(10) -0.008(7) 0.002(7) 0.018(7)
C32 0.025(6) 0.049(8) 0.044(7) 0.020(6) 0.001(5) 0.020(6)
C33 0.039(7) 0.022(6) 0.058(7) 0.020(5) 0.026(6) 0.021(5)
C34 0.059(8) 0.027(6) 0.036(6) -0.001(5) -0.018(6) 0.027(6)
C35 0.018(5) 0.057(8) 0.046(7) 0.009(6) 0.001(5) 0.023(5)
C36 0.059(8) 0.049(7) 0.029(6) -0.003(5) -0.008(5) 0.041(7)
C37 0.018(5) 0.033(6) 0.055(7) -0.002(5) -0.013(5) 0.012(5)
C38 0.047(7) 0.031(6) 0.050(7) 0.008(5) -0.020(6) 0.021(6)
C39 0.042(8) 0.075(11) 0.060(9) -0.009(8) -0.012(6) 0.021(8)
C40 0.042(8) 0.036(7) 0.093(10) -0.007(6) -0.035(7) 0.022(6)
C41 0.023(7) 0.074(11) 0.152(16) 0.019(11) -0.010(8) 0.023(8)
C42 0.021(6) 0.049(8) 0.145(14) -0.001(8) -0.031(8) 0.021(6)
C43 0.045(8) 0.039(8) 0.083(9) 0.020(7) -0.045(7) -0.011(7)
C44 0.050(8) 0.060(9) 0.049(8) -0.021(7) -0.009(6) 0.039(7)
C45 0.082(11) 0.090(11) 0.043(8) 0.014(8) 0.001(7) 0.058(9)
C46 0.102(13) 0.127(16) 0.039(9) 0.027(9) 0.005(8) 0.070(12)
C47 0.18(2) 0.115(15) 0.056(9) -0.037(10) -0.058(11) 0.114(15)
C48 0.113(14) 0.059(10) 0.073(10) -0.023(9) -0.054(10) 0.049(10)
C49 0.123(16) 0.079(12) 0.104(14) -0.044(11) -0.027(12) 0.026(12)
C50 0.096(13) 0.124(16) 0.146(17) -0.075(14) -0.091(13) 0.085(13)
C51 0.148(17) 0.160(18) 0.181(18) 0.042(14) -0.048(14) 0.047(14)
C52 0.22(3) 0.13(2) 0.17(2) -0.022(18) -0.16(2) -0.02(2)
C53 0.198(14) 0.193(14) 0.193(14) -0.001(5) -0.002(5) 0.095(8)
C54 0.20(3) 0.33(5) 0.17(3) -0.01(3) -0.02(2) 0.21(4)
C55 0.26(4) 0.099(18) 0.34(5) 0.05(2) 0.17(4) 0.13(2)
C56 0.144(17) 0.071(11) 0.099(13) -0.017(10) -0.071(12) 0.061(12)
C57 0.52(7) 0.21(3) 0.110(19) -0.065(19) -0.04(3) 0.28(4)
C58 0.18(3) 0.13(2) 0.15(2) -0.035(17) -0.025(19) -0.06(2)
O8 0.103(10) 0.082(9) 0.202(15) 0.034(10) -0.017(10) 0.025(8)
C59 0.051(9) 0.141(15) 0.137(15) 0.116(13) 0.062(9) 0.062(10)
C60 0.074(10) 0.078(11) 0.095(12) 0.027(9) 0.004(9) 0.058(9)
C61 0.077(11) 0.090(12) 0.154(16) 0.054(11) 0.072(11) 0.057(10)
C62 0.095(14) 0.123(16) 0.20(2) 0.079(15) 0.107(15) 0.082(13)
C63 0.16(2) 0.073(12) 0.127(16) 0.068(12) 0.089(15) 0.062(13)
C64 0.13(2) 0.26(4) 0.13(2) -0.06(2) -0.014(16) 0.12(2)
C65 0.079(12) 0.106(15) 0.101(13) 0.032(12) 0.025(10) 0.059(12)
C66 0.110(15) 0.128(17) 0.146(18) 0.114(15) 0.065(13) 0.082(14)
C67 0.22(3) 0.069(13) 0.25(3) 0.087(16) 0.15(2) 0.089(16)
C68 0.19(2) 0.22(2) 0.104(13) 0.058(15) 0.039(15) 0.19(2)
C69 0.077(11) 0.101(12) 0.104(13) 0.020(10) 0.012(10) 0.076(11)
C70 0.068(11) 0.055(10) 0.23(2) 0.028(12) 0.040(13) 0.033(9)
N10 0.150(14) 0.121(9) 0.29(2) -0.035(7) -0.071(14) 0.075(7)
C71 0.076(6) 0.094(8) 0.126(9) -0.037(7) 0.001(6) 0.013(6)
C72 0.076(6) 0.094(8) 0.126(9) -0.037(7) 0.001(6) 0.013(6)
N11 0.150(14) 0.121(9) 0.29(2) -0.035(7) -0.071(14) 0.075(7)
C73 0.076(6) 0.094(8) 0.126(9) -0.037(7) 0.001(6) 0.013(6)
C74 0.076(6) 0.094(8) 0.126(9) -0.037(7) 0.001(6) 0.013(6)
C77 0.076(6) 0.094(8) 0.126(9) -0.037(7) 0.001(6) 0.013(6)
C78 0.076(6) 0.094(8) 0.126(9) -0.037(7) 0.001(6) 0.013(6)
Cl4 0.078(3) 0.074(4) 0.140(6) -0.082(4) -0.041(2) 0.037(2)
O16 0.156(8) 0.081(5) 0.177(8) -0.038(5) -0.077(7) 0.058(5)
O17 0.156(8) 0.081(5) 0.177(8) -0.038(5) -0.077(7) 0.058(5)
Cl5 0.074(6) 0.074(6) 0.145(14) 0.000 0.000 0.037(3)
O18 0.156(8) 0.081(5) 0.177(8) -0.038(5) -0.077(7) 0.058(5)
O19 0.156(8) 0.081(5) 0.177(8) -0.038(5) -0.077(7) 0.058(5)
Cl6 0.022(3) 0.022(3) 0.013(4) 0.000 0.000 0.0110(13)
O20 0.156(8) 0.081(5) 0.177(8) -0.038(5) -0.077(7) 0.058(5)
O21 0.156(8) 0.081(5) 0.177(8) -0.038(5) -0.077(7) 0.058(5)
Cl7 0.15(2) 0.100(10) 0.112(16) 0.009(7) 0.018(14) 0.077(11)
O22 0.093(8) 0.070(7) 0.33(3) -0.014(11) 0.102(12) 0.019(7)
O23 0.093(8) 0.070(7) 0.33(3) -0.014(11) 0.102(12) 0.019(7)
O2W 0.39(7) 0.21(3) 0.85(13) 0.17(4) 0.35(8) 0.20(3)
C3E 0.32(3) 0.46(5) 0.21(3) 0.14(3) -0.07(2) -0.20(3)
C4E 0.32(3) 0.46(5) 0.21(3) 0.14(3) -0.07(2) -0.20(3)
O2E 0.38(4) 0.19(2) 0.30(3) 0.12(2) -0.23(3) -0.02(2)
C5E 0.32(3) 0.46(5) 0.21(3) 0.14(3) -0.07(2) -0.20(3)
C6E 0.32(3) 0.46(5) 0.21(3) 0.14(3) -0.07(2) -0.20(3)
N12 0.150(14) 0.121(9) 0.29(2) -0.035(7) -0.071(14) 0.075(7)
C75 0.076(6) 0.094(8) 0.126(9) -0.037(7) 0.001(6) 0.013(6)
C76 0.076(6) 0.094(8) 0.126(9) -0.037(7) 0.001(6) 0.013(6)
O1W 0.36(5) 0.51(7) 0.19(3) -0.24(4) -0.19(3) 0.38(5)
N14 0.150(14) 0.121(9) 0.29(2) -0.035(7) -0.071(14) 0.075(7)
C79 0.076(6) 0.094(8) 0.126(9) -0.037(7) 0.001(6) 0.013(6)
C80 0.076(6) 0.094(8) 0.126(9) -0.037(7) 0.001(6) 0.013(6)
O3W 0.39(2) 0.39(2) 0.37(3) 0.000 0.000 0.193(12)

loop_
_atom_type_symbol
_atom_type_description
_atom_type_scat_dispersion_real
_atom_type_scat_dispersion_imag
_atom_type_scat_source
C C 0.0033 0.0016 'International Tables Vol C Tables 4.2.6.8 and 6.1.1.4'
H H 0.0000 0.0000 'International Tables Vol C Tables 4.2.6.8 and 6.1.1.4'
N N 0.0061 0.0033 'International Tables Vol C Tables 4.2.6.8 and 6.1.1.4'
O O 0.0106 0.0060 'International Tables Vol C Tables 4.2.6.8 and 6.1.1.4'
S S 0.1246 0.1234 'International Tables Vol C Tables 4.2.6.8 and 6.1.1.4'
Cl Cl 0.1484 0.1585 'International Tables Vol C Tables 4.2.6.8 and 6.1.1.4'
Cu Cu 0.3201 1.2651 'International Tables Vol C Tables 4.2.6.8 and 6.1.1.4'

loop_
_geom_angle_atom_site_label_1
_geom_angle_atom_site_label_2
_geom_angle_atom_site_label_3
_geom_angle
_geom_angle_site_symmetry_1
_geom_angle_site_symmetry_3
N1 Cu1 N8 155.9(4) . .
N1 Cu1 N7 93.8(4) . .
N8 Cu1 N7 86.1(4) . .
N1 Cu1 N6 87.2(4) . .
N8 Cu1 N6 92.7(5) . .
N7 Cu1 N6 178.7(6) . .
N1 Cu1 O1 108.0(4) . .
N8 Cu1 O1 96.1(4) . .
N7 Cu1 O1 90.3(4) . .
N6 Cu1 O1 90.2(5) . .
N5 Cu2 N4 157.3(4) 2_655 .
N5 Cu2 N2 89.1(3) 2_655 2_655
N4 Cu2 N2 88.2(3) . 2_655
N5 Cu2 N3 91.6(3) 2_655 .
N4 Cu2 N3 89.2(4) . .
N2 Cu2 N3 175.0(3) 2_655 .
N5 Cu2 O5 104.7(3) 2_655 .
N4 Cu2 O5 97.9(3) . .
N2 Cu2 O5 91.4(3) 2_655 .
N3 Cu2 O5 93.2(3) . .
O9 Cl1 O11 109.9(5) . 3_665
O9 Cl1 O11 109.9(5) . 2_655
O11 Cl1 O11 109.0(5) 3_665 2_655
O9 Cl1 O11 109.9(5) . .
O11 Cl1 O11 109.0(5) 3_665 .
O11 Cl1 O11 109.0(5) 2_655 .
O12 Cl2 O10 122.5(10) . 2_655
O12 Cl2 O10 122.5(10) . .
O10 Cl2 O10 93.9(14) 2_655 .
O12 Cl2 O10 122.5(10) . 3_665
O10 Cl2 O10 93.9(14) 2_655 3_665
O10 Cl2 O10 93.9(14) . 3_665
Cl3A Cl3 O15A 103(3) 11 .
Cl3A Cl3 O14A 83(2) 11 .
O15A Cl3 O14A 124.4(10) . .
Cl3A Cl3 O14A 83(2) 11 11
O15A Cl3 O14A 124.4(10) . 11
O14A Cl3 O14A 111(2) . 11
Cl3A Cl3 O14B 64(3) 11 11
O15A Cl3 O14B 54.9(7) . 11
O14A Cl3 O14B 81.4(12) . 11
O14A Cl3 O14B 143.1(13) 11 11
Cl3A Cl3 O14B 134(3) 11 .
O15A Cl3 O14B 54.9(7) . .
O14A Cl3 O14B 143.1(13) . .
O14A Cl3 O14B 81.4(12) 11 .
O14B Cl3 O14B 109.9(13) 11 .
Cl3A Cl3 O15B 116(3) 11 .
O15A Cl3 O15B 124.3(6) . .
O14A Cl3 O15B 36.6(14) . .
O14A Cl3 O15B 99.6(12) 11 .
O14B Cl3 O15B 108.9(8) 11 .
O14B Cl3 O15B 108.9(8) . .
Cl3A Cl3 O15B 47(2) 11 11
O15A Cl3 O15B 124.3(6) . 11
O14A Cl3 O15B 99.6(12) . 11
O14A Cl3 O15B 36.6(14) 11 11
O14B Cl3 O15B 108.9(8) 11 11
O14B Cl3 O15B 108.9(8) . 11
O15B Cl3 O15B 111.4(13) . 11
Cl3A Cl3 O16A 164(4) 11 .
O15A Cl3 O16A 93.0(10) . .
O14A Cl3 O16A 88.7(9) . .
O14A Cl3 O16A 87.9(9) 11 .
O14B Cl3 O16A 128.0(15) 11 .
O14B Cl3 O16A 56.2(13) . .
O15B Cl3 O16A 52.8(14) . .
O15B Cl3 O16A 123.1(15) 11 .
Cl3A Cl3 O16A 10(3) 11 11
O15A Cl3 O16A 93.0(10) . 11
O14A Cl3 O16A 87.9(9) . 11
O14A Cl3 O16A 88.7(9) 11 11
O14B Cl3 O16A 56.2(13) 11 11
O14B Cl3 O16A 128.0(14) . 11
O15B Cl3 O16A 123.1(15) . 11
O15B Cl3 O16A 52.8(14) 11 11
O16A Cl3 O16A 174(2) . 11
O2 S1 O1 106.4(8) . .
O2 S1 O3 121.4(10) . .
O1 S1 O3 110.3(8) . .
O2 S1 C49 103.5(10) . .
O1 S1 C49 113.1(8) . .
O3 S1 C49 102.1(8) . .
O7 S2 O6 114.1(6) . .
O7 S2 O5 112.4(5) . .
O6 S2 O5 111.8(4) . .
O7 S2 C59 108.6(7) . .
O6 S2 C59 103.8(6) . .
O5 S2 C59 105.3(7) . .
S1 O1 Cu1 145.9(7) . .
S2 O5 Cu2 142.9(5) . .
Cl3A Cl3A O14A 71.8(11) 11 11
Cl3A Cl3A O15A 71.5(6) 11 .
O14A Cl3A O15A 111.3(9) 11 .
Cl3A Cl3A O14A 71.2(11) 11 .
O14A Cl3A O14A 109.0(13) 11 .
O15A Cl3A O14A 111.0(9) . .
Cl3A Cl3A O16A 179.8(16) 11 .
O14A Cl3A O16A 108.2(13) 11 .
O15A Cl3A O16A 108.3(13) . .
O14A Cl3A O16A 109.0(13) . .
Cl3 O14A Cl3A 18.9(6) . 11
Cl3 O14A Cl3A 18.8(6) . .
Cl3A O14A Cl3A 37.0(12) 11 .
Cl3 O15A Cl3A 18.5(6) . .
Cl3 O15A Cl3A 18.5(6) . 11
Cl3A O15A Cl3A 37.0(13) . 11
Cl3A O16A Cl3 3.1(9) . .
C1 N1 C5 117.8(11) . .
C1 N1 Cu1 124.9(8) . .
C5 N1 Cu1 117.2(8) . .
C6 N2 C10 118.0(9) . .
C6 N2 Cu2 126.8(7) . 3_665
C10 N2 Cu2 115.0(7) . 3_665
C15 N3 C19 121.4(9) . .
C15 N3 Cu2 119.2(6) . .
C19 N3 Cu2 118.7(7) . .
C20 N4 C24 118.7(11) . .
C20 N4 Cu2 121.8(8) . .
C24 N4 Cu2 119.5(9) . .
C29 N5 C25 116.5(9) . .
C29 N5 Cu2 123.4(7) . 3_665
C25 N5 Cu2 119.9(7) . 3_665
C34 N6 C30 119.9(10) . .
C34 N6 Cu1 118.4(12) . .
C30 N6 Cu1 121.7(10) . .
C43 N7 C39 114.8(13) . .
C43 N7 Cu1 126.6(10) . .
C39 N7 Cu1 118.2(9) . .
C48 N8 C44 122.4(12) . .
C48 N8 Cu1 118.5(10) . .
C44 N8 Cu1 118.7(8) . .
N1 C1 C2 127.1(11) . .
C1 C2 C3 118.0(10) . .
C2 C3 C4 116.3(11) . .
C2 C3 C11 125.0(10) . .
C4 C3 C11 118.2(11) . .
C5 C4 C3 121.6(12) . .
N1 C5 C4 118.9(11) . .
N2 C6 C7 126.2(10) . .
C8 C7 C6 119.3(10) . .
C7 C8 C9 118.7(10) . .
C7 C8 C12 126.0(9) . .
C9 C8 C12 115.1(9) . .
C8 C9 C10 117.4(10) . .
N2 C10 C9 119.9(10) . .
C3 C11 C12 124.0(9) . .
C3 C11 C13 111.8(9) . .
C12 C11 C13 88.4(7) . .
C14 C12 C11 92.9(7) . .
C14 C12 C8 116.7(8) . .
C11 C12 C8 120.7(9) . .
C15 C13 C14 123.1(9) . .
C15 C13 C11 118.8(8) . .
C14 C13 C11 85.9(8) . .
C12 C14 C20 120.4(9) . .
C12 C14 C13 91.7(8) . .
C20 C14 C13 119.2(9) . .
N3 C15 C16 120.9(9) . .
N3 C15 C13 114.6(8) . .
C16 C15 C13 123.7(10) . .
C17 C16 C15 119.3(12) . .
C18 C17 C16 121.5(14) . .
C17 C18 C19 120.1(13) . .
N3 C19 C18 115.9(11) . .
N4 C20 C21 121.0(11) . .
N4 C20 C14 117.8(9) . .
C21 C20 C14 121.1(10) . .
C22 C21 C20 119.1(13) . .
C21 C22 C23 121.8(15) . .
C22 C23 C24 117.7(15) . .
N4 C24 C23 121.3(14) . .
N5 C25 C26 121.4(9) . .
C27 C26 C25 120.4(10) . .
C26 C27 C28 116.0(9) . .
C26 C27 C35 123.0(9) . .
C28 C27 C35 120.9(9) . .
C29 C28 C27 119.5(9) . .
N5 C29 C28 125.9(9) . .
C31 C30 N6 118.8(13) 2_655 .
C30 C31 C32 123.6(14) 3_665 .
C33 C32 C31 111.8(11) . .
C33 C32 C36 126.1(10) . .
C31 C32 C36 122.1(12) . .
C34 C33 C32 123.2(10) 3_665 .
N6 C34 C33 122.4(13) . 2_655
C37 C35 C27 114.6(9) . .
C37 C35 C36 90.3(8) . .
C27 C35 C36 121.1(9) . .
C32 C36 C35 122.9(10) . .
C32 C36 C38 120.1(10) . .
C35 C36 C38 89.6(9) . .
C35 C37 C39 119.1(10) . .
C35 C37 C38 93.5(8) . .
C39 C37 C38 119.1(10) . .
C44 C38 C37 122.5(10) . .
C44 C38 C36 117.5(10) . .
C37 C38 C36 86.3(8) . .
N7 C39 C40 120.6(12) . .
N7 C39 C37 117.3(12) . .
C40 C39 C37 122.1(13) . .
C41 C40 C39 120.3(13) . .
C40 C41 C42 118.5(14) . .
C43 C42 C41 116.6(13) . .
C42 C43 N7 128.7(15) . .
N8 C44 C45 119.9(12) . .
N8 C44 C38 116.3(11) . .
C45 C44 C38 123.4(12) . .
C44 C45 C46 117.5(15) . .
C47 C46 C45 119.2(14) . .
C46 C47 C48 118.3(15) . .
N8 C48 C47 121.8(15) . .
C50 C49 S1 124.5(13) . .
C55 C50 C49 126.4(17) . .
C55 C50 C56 104.6(14) . .
C49 C50 C56 114.3(12) . .
C55 C50 C51 94.1(10) . .
C49 C50 C51 116.2(13) . .
C56 C50 C51 95.7(13) . .
C52 C51 C50 106.6(14) . .
C51 C52 C53 103.0(16) . .
C54 C53 C52 109(2) . .
C54 C53 C56 98.6(16) . .
C52 C53 C56 102.1(16) . .
C53 C54 C55 102.4(15) . .
O4 C55 C50 128(3) . .
O4 C55 C54 119(2) . .
C50 C55 C54 106.2(15) . .
C57 C56 C53 112.5(18) . .
C57 C56 C50 119.5(15) . .
C53 C56 C50 97.8(12) . .
C57 C56 C58 107.3(18) . .
C53 C56 C58 113.4(16) . .
C50 C56 C58 106.3(15) . .
C60 C59 S2 119.6(9) . .
C65 C60 C59 116.8(14) . .
C65 C60 C66 103.3(13) . .
C59 C60 C66 115.6(11) . .
C65 C60 C61 101.1(11) . .
C59 C60 C61 119.2(12) . .
C66 C60 C61 97.8(11) . .
C62 C61 C60 103.7(12) . .
C63 C62 C61 104.4(11) . .
C64 C63 C66 100.5(13) . .
C64 C63 C62 105.8(14) . .
C66 C63 C62 102.5(13) . .
C63 C64 C65 103.1(13) . .
O8 C65 C60 129.0(17) . .
O8 C65 C64 124.1(18) . .
C60 C65 C64 106.3(13) . .
C67 C66 C63 113.5(14) . .
C67 C66 C60 117.6(16) . .
C63 C66 C60 96.4(10) . .
C67 C66 C68 111.1(15) . .
C63 C66 C68 112.6(15) . .
C60 C66 C68 104.7(13) . .
N9 C69 C70 175(2) . .
N10 C71 C72 176(2) . .
N11 C73 C74 173(5) . .
N13 C77 C78 180.000(4) . .
O17 Cl4 O17 108.2(14) . 6_557
O17 Cl4 O16 118.1(9) . 6_557
O17 Cl4 O16 104.1(7) 6_557 6_557
O17 Cl4 O16 104.1(7) . .
O17 Cl4 O16 118.1(9) 6_557 .
O16 Cl4 O16 105.0(12) 6_557 .
O19 Cl5 O18 108.1(12) . .
O19 Cl5 O18 108.1(12) . 2_655
O18 Cl5 O18 110.8(12) . 2_655
O19 Cl5 O18 108.1(12) . 3_665
O18 Cl5 O18 110.8(12) . 3_665
O18 Cl5 O18 110.8(12) 2_655 3_665
O20 Cl6 O21 107.6(12) . 2_655
O20 Cl6 O21 107.6(12) . 3_665
O21 Cl6 O21 111.3(11) 2_655 3_665
O20 Cl6 O21 107.6(12) . .
O21 Cl6 O21 111.3(11) 2_655 .
O21 Cl6 O21 111.3(11) 3_665 .
O22 Cl7 O22 112.7(15) 17_655 .
O22 Cl7 O23 106.7(10) 17_655 17_655
O22 Cl7 O23 110.4(9) . 17_655
O22 Cl7 O23 110.4(9) 17_655 .
O22 Cl7 O23 106.7(10) . .
O23 Cl7 O23 109.8(15) 17_655 .
O2E C4E C3E 120.9(18) . .
C5E O2E C4E 119.0(16) . .
O2E C5E C6E 121.1(19) . .
N12 C75 C76 152(4) . .
C79 N14 N14 154(6) . 16_545
N14 C79 C80 164(4) . .

loop_
_geom_bond_atom_site_label_1
_geom_bond_atom_site_label_2
_geom_bond_distance
_geom_bond_site_symmetry_2
Cu1 N1 2.027(11) .
Cu1 N8 2.043(10) .
Cu1 N7 2.062(11) .
Cu1 N6 2.084(9) .
Cu1 O1 2.197(9) .
Cu2 N5 1.994(8) 2_655
Cu2 N4 2.004(9) .
Cu2 N2 2.008(8) 2_655
Cu2 N3 2.047(9) .
Cu2 O5 2.186(7) .
Cl1 O9 1.434(9) .
Cl1 O11 1.446(7) 3_665
Cl1 O11 1.446(7) 2_655
Cl1 O11 1.446(7) .
Cl2 O12 1.383(7) .
Cl2 O10 1.402(9) 2_655
Cl2 O10 1.402(9) .
Cl2 O10 1.402(9) 3_665
Cl3 Cl3A 0.467(14) 11
Cl3 O15A 1.26(3) .
Cl3 O14A 1.416(17) .
Cl3 O14A 1.416(17) 11
Cl3 O14B 1.439(6) 11
Cl3 O14B 1.439(6) .
Cl3 O15B 1.439(6) .
Cl3 O15B 1.439(6) 11
Cl3 O16A 1.904(14) .
Cl3 O16A 1.904(14) 11
S1 O2 1.296(13) .
S1 O1 1.355(10) .
S1 O3 1.519(13) .
S1 C49 1.697(17) .
S2 O7 1.409(9) .
S2 O6 1.462(8) .
S2 O5 1.493(8) .
S2 C59 1.808(14) .
O4 C55 1.15(3) .
Cl3A Cl3A 0.91(3) 11
Cl3A O14A 1.432(10) 11
Cl3A O15A 1.432(10) .
Cl3A O14A 1.437(10) .
Cl3A O16A 1.446(10) .
O14A Cl3A 1.432(10) 11
O15A Cl3A 1.433(10) 11
N1 C1 1.319(13) .
N1 C5 1.352(16) .
N2 C6 1.295(12) .
N2 C10 1.348(14) .
N2 Cu2 2.008(8) 3_665
N3 C15 1.337(13) .
N3 C19 1.347(15) .
N4 C20 1.335(14) .
N4 C24 1.375(15) .
N5 C29 1.327(12) .
N5 C25 1.358(13) .
N5 Cu2 1.994(8) 3_665
N6 C34 1.261(16) .
N6 C30 1.424(18) .
N7 C43 1.320(16) .
N7 C39 1.326(18) .
N8 C48 1.254(16) .
N8 C44 1.361(16) .
N9 C69 1.082(19) .
N13 C77 1.143(10) .
C1 C2 1.339(15) .
C2 C3 1.386(15) .
C3 C4 1.418(16) .
C3 C11 1.475(16) .
C4 C5 1.399(19) .
C6 C7 1.390(14) .
C7 C8 1.329(14) .
C8 C9 1.425(16) .
C8 C12 1.544(13) .
C9 C10 1.483(17) .
C11 C12 1.541(16) .
C11 C13 1.622(14) .
C12 C14 1.480(14) .
C13 C15 1.461(14) .
C13 C14 1.591(14) .
C14 C20 1.545(15) .
C15 C16 1.389(15) .
C16 C17 1.374(18) .
C17 C18 1.26(2) .
C18 C19 1.520(19) .
C20 C21 1.386(17) .
C21 C22 1.351(18) .
C22 C23 1.35(2) .
C23 C24 1.383(19) .
C25 C26 1.399(15) .
C26 C27 1.398(14) .
C27 C28 1.406(15) .
C27 C35 1.504(14) .
C28 C29 1.343(15) .
C30 C31 1.288(18) 2_655
C31 C30 1.288(18) 3_665
C31 C32 1.421(18) .
C32 C33 1.420(16) .
C32 C36 1.450(17) .
C33 C34 1.308(16) 3_665
C34 C33 1.308(16) 2_655
C35 C37 1.496(16) .
C35 C36 1.592(15) .
C36 C38 1.607(15) .
C37 C39 1.576(16) .
C37 C38 1.597(17) .
C38 C44 1.448(16) .
C39 C40 1.384(19) .
C40 C41 1.318(18) .
C41 C42 1.39(2) .
C42 C43 1.27(2) .
C44 C45 1.377(18) .
C45 C46 1.44(2) .
C46 C47 1.34(2) .
C47 C48 1.42(2) .
C49 C50 1.465(17) .
C50 C55 1.45(2) .
C50 C56 1.575(16) .
C50 C51 1.682(19) .
C51 C52 1.52(2) .
C52 C53 1.542(9) .
C53 C54 1.532(9) .
C53 C56 1.55(2) .
C54 C55 1.58(3) .
C56 C57 1.44(3) .
C56 C58 1.65(2) .
O8 C65 1.200(18) .
C59 C60 1.480(16) .
C60 C65 1.45(2) .
C60 C66 1.578(15) .
C60 C61 1.655(18) .
C61 C62 1.542(19) .
C62 C63 1.539(9) .
C63 C64 1.535(9) .
C63 C66 1.537(19) .
C64 C65 1.56(2) .
C66 C67 1.45(2) .
C66 C68 1.64(2) .
C69 C70 1.48(2) .
N10 C71 1.241(17) .
C71 C72 1.358(18) .
N11 C73 1.177(19) .
C73 C74 1.40(2) .
C77 C78 1.435(13) .
Cl4 O17 1.375(8) .
Cl4 O17 1.375(8) 6_557
Cl4 O16 1.427(8) 6_557
Cl4 O16 1.427(8) .
Cl5 O19 1.393(11) .
Cl5 O18 1.59(3) .
Cl5 O18 1.59(3) 2_655
Cl5 O18 1.59(3) 3_665
Cl6 O20 1.388(11) .
Cl6 O21 1.46(4) 2_655
Cl6 O21 1.46(4) 3_665
Cl6 O21 1.46(4) .
Cl7 O22 1.441(8) 17_655
Cl7 O22 1.441(8) .
Cl7 O23 1.457(9) 17_655
Cl7 O23 1.457(9) .
C3E C4E 1.535(10) .
C4E O2E 1.461(10) .
O2E C5E 1.458(10) .
C5E C6E 1.517(10) .
N12 C75 1.201(19) .
C75 C76 1.42(2) .
N14 C79 1.110(10) .
N14 N14 1.59(9) 16_545
C79 C80 1.457(10) .
